data_7207060
loop_
_publ_author_name
'Kan, Wei-Qiu'
'Ma, Jian-Fang'
'Liu, Bo'
'Yang, Jin'

_publ_section_title
;
 A series of coordination polymers based on
 5,5&#x2032;-(ethane-1,2-diyl)-bis(oxy)diisophthalic acid and structurally
 related N-donor ligands: syntheses, structures and properties
;
_journal_issue 1
_journal_name_full CrystEngComm
_journal_page_first 286
_journal_paper_doi 10.1039/c1ce05877k
_journal_volume 14
_journal_year 2012
_chemical_formula_moiety 'C17 H18 N6 O5, 0.5(H2 O)'
_chemical_formula_sum 'C17 H18 N6 O5.5 Zn'
_chemical_formula_weight 459.74
_chemical_name_systematic
;
?
;
_space_group_IT_number 15
_symmetry_cell_setting monoclinic
_symmetry_space_group_name_Hall '-C 2yc'
_symmetry_space_group_name_H-M 'C 1 2/c 1'
_atom_sites_solution_hydrogens geom
_atom_sites_solution_primary direct
_atom_sites_solution_secondary difmap
_audit_creation_method SHELXL-97
_cell_angle_alpha 90.000(5)
_cell_angle_beta 100.208(5)
_cell_angle_gamma 90.000(5)
_cell_formula_units_Z 8
_cell_length_a 21.092(5)
_cell_length_b 15.132(5)
_cell_length_c 12.318(5)
_cell_measurement_reflns_used 972
_cell_measurement_temperature 293(2)
_cell_measurement_theta_max 29.0038
_cell_measurement_theta_min 3.1673
_cell_volume 3869(2)
_computing_cell_refinement CrysAlis
_computing_data_collection 'CrysAlis (Oxford Diffraction, 2006)'
_computing_data_reduction CrysAlis
_computing_structure_refinement 'SHELXS-97 (Sheldrick, 1997)'
_computing_structure_solution 'SHELXS-97 (Sheldrick, 1997)'
_diffrn_ambient_temperature 293(2)
_diffrn_detector_area_resol_mean 10.0
_diffrn_measured_fraction_theta_full 0.997
_diffrn_measured_fraction_theta_max 0.997
_diffrn_measurement_device_type 'Oxford Diffraction Gemini R Ultra'
_diffrn_measurement_method '\w scan'
_diffrn_radiation_monochromator graphite
_diffrn_radiation_source 'fine-focus sealed tube'
_diffrn_radiation_type MoK\a
_diffrn_radiation_wavelength 0.71069
_diffrn_reflns_av_R_equivalents 0.1154
_diffrn_reflns_av_sigmaI/netI 0.1697
_diffrn_reflns_limit_h_max 25
_diffrn_reflns_limit_h_min -24
_diffrn_reflns_limit_k_max 14
_diffrn_reflns_limit_k_min -18
_diffrn_reflns_limit_l_max 13
_diffrn_reflns_limit_l_min -14
_diffrn_reflns_number 8500
_diffrn_reflns_theta_full 25.35
_diffrn_reflns_theta_max 25.35
_diffrn_reflns_theta_min 3.17
_exptl_absorpt_coefficient_mu 1.316
_exptl_absorpt_correction_T_max 1.00000
_exptl_absorpt_correction_T_min 0.40566
_exptl_absorpt_correction_type multi-scan
_exptl_absorpt_process_details
;
CrysAlis (Oxford Diffraction, 2006)
;
_exptl_crystal_colour colorless
_exptl_crystal_density_diffrn 1.578
_exptl_crystal_density_method 'not measured'
_exptl_crystal_description block
_exptl_crystal_F_000 1888
_exptl_crystal_size_max 0.21
_exptl_crystal_size_mid 0.19
_exptl_crystal_size_min 0.18
_refine_diff_density_max 0.865
_refine_diff_density_min -0.430
_refine_diff_density_rms 0.086
_refine_ls_extinction_method none
_refine_ls_goodness_of_fit_ref 1.144
_refine_ls_hydrogen_treatment constr
_refine_ls_matrix_type full
_refine_ls_number_parameters 271
_refine_ls_number_reflns 3541
_refine_ls_number_restraints 6
_refine_ls_restrained_S_all 1.155
_refine_ls_R_factor_all 0.2149
_refine_ls_R_factor_gt 0.0996
_refine_ls_shift/su_max 0.001
_refine_ls_shift/su_mean 0.000
_refine_ls_structure_factor_coef Fsqd
_refine_ls_weighting_details 'calc w=1/[\s^2^(Fo^2^)+(0.0283P)^2^+5.6095P] where P=(Fo^2^+2Fc^2^)/3'
_refine_ls_weighting_scheme calc
_refine_ls_wR_factor_gt 0.1502
_refine_ls_wR_factor_ref 0.1817
_reflns_number_gt 1628
_reflns_number_total 3541
_reflns_threshold_expression >2\s(I)
_cod_data_source_file c1ce05877k.txt
_cod_data_source_block compound-10
_cod_original_sg_symbol_H-M 'C 2/c'
_cod_original_formula_sum 'C17 H18 N6 O5.50 Zn'
_cod_database_code 7207060

loop_
_symmetry_equiv_pos_as_xyz
'x, y, z'
'-x, y, -z+1/2'
'x+1/2, y+1/2, z'
'-x+1/2, y+1/2, -z+1/2'
'-x, -y, -z'
'x, -y, z-1/2'
'-x+1/2, -y+1/2, -z'
'x+1/2, -y+1/2, z-1/2'

loop_
_atom_site_label
_atom_site_type_symbol
_atom_site_fract_x
_atom_site_fract_y
_atom_site_fract_z
_atom_site_U_iso_or_equiv
_atom_site_adp_type
_atom_site_occupancy
_atom_site_symmetry_multiplicity
_atom_site_calc_flag
_atom_site_refinement_flags
Zn1 Zn 0.63298(4) 0.20364(7) 0.54675(9) 0.0600(4) Uani 1 1 d .
C6 C 0.8195(3) 0.0345(6) 0.5736(7) 0.058(3) Uani 1 1 d .
H6 H 0.8092 0.0754 0.5169 0.069 Uiso 1 1 calc R
O5 O 0.9185(3) 0.0150(4) 0.5145(5) 0.080(2) Uani 1 1 d .
N3 N 0.4435(3) 0.1176(6) 0.5172(8) 0.076(3) Uani 1 1 d .
C5 C 0.7771(3) 0.0186(6) 0.6429(7) 0.048(2) Uani 1 1 d .
O2 O 0.6887(3) 0.0781(5) 0.7114(6) 0.089(2) Uani 1 1 d .
O1 O 0.7020(2) 0.1183(4) 0.5470(6) 0.0686(19) Uani 1 1 d .
C1 C 0.7164(4) 0.0725(6) 0.6337(9) 0.055(3) Uani 1 1 d .
C7 C 0.8789(3) -0.0105(6) 0.5872(8) 0.057(3) Uani 1 1 d .
C13 C 0.3329(4) 0.1665(7) 0.4523(8) 0.070(3) Uani 1 1 d .
H13A H 0.2887 0.1550 0.4598 0.084 Uiso 1 1 calc R
H13B H 0.3383 0.1467 0.3796 0.084 Uiso 1 1 calc R
O3 O 0.8212(3) -0.1962(4) 0.8637(6) 0.080(2) Uani 1 1 d .
N5 N 0.4102(3) 0.3219(6) 0.2706(7) 0.078(3) Uani 1 1 d .
N4 N 0.3476(3) 0.2949(6) 0.2660(7) 0.071(2) Uani 1 1 d .
C4 C 0.7911(3) -0.0471(6) 0.7218(7) 0.053(2) Uani 1 1 d .
H4 H 0.7622 -0.0586 0.7690 0.063 Uiso 1 1 calc R
N6 N 0.3712(3) 0.2536(5) 0.1082(6) 0.056(2) Uani 1 1 d .
C3 C 0.8476(4) -0.0960(6) 0.7315(8) 0.057(3) Uani 1 1 d .
C8 C 0.8921(4) -0.0751(6) 0.6655(8) 0.061(3) Uani 1 1 d .
H8 H 0.9311 -0.1052 0.6744 0.073 Uiso 1 1 calc R
N2 N 0.4576(4) 0.0810(6) 0.4223(9) 0.097(3) Uani 1 1 d .
C2 C 0.8632(6) -0.1714(7) 0.8106(9) 0.080(3) Uani 1 1 d .
N1 N 0.5442(3) 0.1500(5) 0.5199(7) 0.066(2) Uani 1 1 d .
C12 C 0.3767(4) 0.1138(7) 0.5373(9) 0.085(3) Uani 1 1 d .
H12A H 0.3750 0.1370 0.6101 0.102 Uiso 1 1 calc R
H12B H 0.3624 0.0528 0.5348 0.102 Uiso 1 1 calc R
C14 C 0.3449(4) 0.2637(7) 0.4609(8) 0.070(3) Uani 1 1 d .
H14A H 0.3273 0.2867 0.5228 0.083 Uiso 1 1 calc R
H14B H 0.3910 0.2742 0.4757 0.083 Uiso 1 1 calc R
C11 C 0.4944(4) 0.1572(6) 0.5703(8) 0.067(3) Uani 1 1 d .
H11 H 0.4954 0.1873 0.6364 0.081 Uiso 1 1 calc R
O4 O 0.9154(4) -0.2092(5) 0.8182(7) 0.124(3) Uani 1 1 d .
C10 C 0.5198(4) 0.1003(6) 0.4293(10) 0.080(3) Uani 1 1 d .
H10 H 0.5443 0.0818 0.3777 0.095 Uiso 1 1 calc R
C17 C 0.4217(4) 0.2973(7) 0.1751(9) 0.072(3) Uani 1 1 d .
H17 H 0.4609 0.3081 0.1529 0.086 Uiso 1 1 calc R
C9 C 0.9822(4) -0.0221(7) 0.5371(9) 0.086(3) Uani 1 1 d .
H9A H 0.9807 -0.0853 0.5236 0.104 Uiso 1 1 calc R
H9B H 1.0021 -0.0116 0.6132 0.104 Uiso 1 1 calc R
C16 C 0.3278(4) 0.2548(6) 0.1706(9) 0.067(3) Uani 1 1 d .
H16 H 0.2871 0.2300 0.1505 0.081 Uiso 1 1 calc R
C15 C 0.3158(4) 0.3131(7) 0.3586(9) 0.085(3) Uani 1 1 d .
H15A H 0.2707 0.2973 0.3389 0.102 Uiso 1 1 calc R
H15B H 0.3182 0.3760 0.3740 0.102 Uiso 1 1 calc R
O1W O 0.6238(8) 0.0505(13) 0.2919(15) 0.155(7) Uani 0.50 1 d PU

loop_
_atom_site_aniso_label
_atom_site_aniso_U_11
_atom_site_aniso_U_22
_atom_site_aniso_U_33
_atom_site_aniso_U_23
_atom_site_aniso_U_13
_atom_site_aniso_U_12
Zn1 0.0382(5) 0.0658(8) 0.0715(8) -0.0045(7) -0.0027(4) 0.0009(6)
C6 0.046(5) 0.064(7) 0.059(7) 0.006(5) 0.001(4) 0.001(5)
O5 0.051(3) 0.100(6) 0.095(6) 0.017(4) 0.026(3) 0.024(4)
N3 0.044(4) 0.083(7) 0.097(7) 0.003(6) -0.002(5) -0.011(4)
C5 0.042(5) 0.049(6) 0.050(6) -0.001(5) -0.003(4) -0.004(4)
O2 0.060(4) 0.111(6) 0.101(6) 0.012(5) 0.031(4) 0.020(4)
O1 0.050(3) 0.071(5) 0.079(5) 0.007(4) -0.004(3) 0.027(3)
C1 0.034(5) 0.058(7) 0.067(8) -0.006(6) -0.003(5) -0.004(5)
C7 0.036(4) 0.067(7) 0.068(7) 0.001(6) 0.012(4) 0.007(5)
C13 0.038(5) 0.089(8) 0.080(8) 0.006(6) -0.001(5) -0.010(5)
O3 0.090(4) 0.057(5) 0.087(6) 0.007(4) 0.002(4) -0.019(4)
N5 0.051(5) 0.099(8) 0.076(7) -0.002(6) -0.007(4) -0.001(4)
N4 0.052(4) 0.091(6) 0.064(6) -0.002(5) -0.004(4) 0.019(5)
C4 0.039(4) 0.050(6) 0.065(7) 0.002(5) -0.002(4) -0.003(4)
N6 0.036(4) 0.068(5) 0.060(5) 0.010(4) -0.006(4) 0.008(4)
C3 0.049(5) 0.052(7) 0.067(7) -0.008(6) -0.001(5) -0.016(5)
C8 0.050(5) 0.041(6) 0.083(8) 0.003(6) -0.010(5) 0.009(5)
N2 0.060(5) 0.106(8) 0.122(9) -0.013(7) 0.009(5) -0.001(5)
C2 0.078(7) 0.071(9) 0.077(9) 0.001(7) -0.023(6) -0.017(7)
N1 0.042(4) 0.070(6) 0.084(7) -0.002(5) 0.006(4) -0.006(4)
C12 0.056(5) 0.093(9) 0.109(9) -0.005(7) 0.022(6) -0.026(6)
C14 0.072(6) 0.074(8) 0.060(7) -0.003(6) 0.005(5) 0.007(6)
C11 0.048(5) 0.081(8) 0.068(7) 0.007(6) -0.004(5) -0.004(5)
O4 0.101(5) 0.111(7) 0.153(8) 0.059(6) -0.002(5) 0.039(5)
C10 0.054(6) 0.064(8) 0.121(10) -0.021(7) 0.017(6) 0.005(5)
C17 0.047(5) 0.094(8) 0.069(8) 0.003(7) -0.002(5) -0.015(6)
C9 0.063(6) 0.089(8) 0.115(10) 0.018(7) 0.035(5) 0.006(6)
C16 0.041(5) 0.080(8) 0.071(8) -0.002(6) -0.014(5) 0.013(5)
C15 0.068(6) 0.090(9) 0.097(9) -0.009(7) 0.020(6) 0.028(6)
O1W 0.181(10) 0.166(11) 0.137(10) 0.005(8) 0.079(8) 0.057(8)

loop_
_atom_type_symbol
_atom_type_description
_atom_type_scat_dispersion_real
_atom_type_scat_dispersion_imag
_atom_type_scat_source
C C 0.0033 0.0016 'International Tables Vol C Tables 4.2.6.8 and 6.1.1.4'
H H 0.0000 0.0000 'International Tables Vol C Tables 4.2.6.8 and 6.1.1.4'
N N 0.0061 0.0033 'International Tables Vol C Tables 4.2.6.8 and 6.1.1.4'
O O 0.0106 0.0060 'International Tables Vol C Tables 4.2.6.8 and 6.1.1.4'
Zn Zn 0.2839 1.4301 'International Tables Vol C Tables 4.2.6.8 and 6.1.1.4'

loop_
_geom_angle_atom_site_label_1
_geom_angle_atom_site_label_2
_geom_angle_atom_site_label_3
_geom_angle
_geom_angle_site_symmetry_1
_geom_angle_site_symmetry_3
O1 Zn1 N1 114.0(3) . .
O1 Zn1 O3 102.2(3) . 4_656
N1 Zn1 O3 137.2(3) . 4_656
O1 Zn1 N6 99.0(3) . 2_655
N1 Zn1 N6 96.4(3) . 2_655
O3 Zn1 N6 99.8(3) 4_656 2_655
O1 Zn1 O4 138.5(3) . 4_656
N1 Zn1 O4 81.0(3) . 4_656
O3 Zn1 O4 56.5(2) 4_656 4_656
N6 Zn1 O4 118.4(3) 2_655 4_656
O1 Zn1 C2 123.6(3) . 4_656
N1 Zn1 C2 108.9(4) . 4_656
O3 Zn1 C2 28.4(3) 4_656 4_656
N6 Zn1 C2 110.9(3) 2_655 4_656
O4 Zn1 C2 28.1(3) 4_656 4_656
C5 C6 C7 120.6(9) . .
C5 C6 H6 119.7 . .
C7 C6 H6 119.7 . .
C7 O5 C9 114.6(7) . .
C11 N3 N2 109.2(8) . .
C11 N3 C12 131.4(10) . .
N2 N3 C12 119.1(8) . .
C6 C5 C4 119.0(8) . .
C6 C5 C1 120.1(9) . .
C4 C5 C1 121.0(8) . .
C1 O1 Zn1 115.6(6) . .
O2 C1 O1 123.6(9) . .
O2 C1 C5 120.1(10) . .
O1 C1 C5 115.7(9) . .
C8 C7 O5 125.9(8) . .
C8 C7 C6 119.6(8) . .
O5 C7 C6 114.4(9) . .
C12 C13 C14 113.6(8) . .
C12 C13 H13A 108.9 . .
C14 C13 H13A 108.9 . .
C12 C13 H13B 108.9 . .
C14 C13 H13B 108.9 . .
H13A C13 H13B 107.7 . .
C2 O3 Zn1 101.4(7) . 4_646
C17 N5 N4 102.1(8) . .
C16 N4 N5 108.8(8) . .
C16 N4 C15 132.1(8) . .
N5 N4 C15 119.1(9) . .
C3 C4 C5 121.0(8) . .
C3 C4 H4 119.5 . .
C5 C4 H4 119.5 . .
C16 N6 C17 100.8(8) . .
C16 N6 Zn1 130.0(6) . 2_655
C17 N6 Zn1 129.2(6) . 2_655
C4 C3 C8 119.2(9) . .
C4 C3 C2 123.2(9) . .
C8 C3 C2 117.5(9) . .
C7 C8 C3 120.3(8) . .
C7 C8 H8 119.9 . .
C3 C8 H8 119.9 . .
C10 N2 N3 102.5(9) . .
O4 C2 O3 122.0(11) . .
O4 C2 C3 119.6(11) . .
O3 C2 C3 118.3(10) . .
O4 C2 Zn1 71.8(7) . 4_646
O3 C2 Zn1 50.2(5) . 4_646
C3 C2 Zn1 168.6(8) . 4_646
C11 N1 C10 102.4(7) . .
C11 N1 Zn1 133.3(7) . .
C10 N1 Zn1 124.0(6) . .
N3 C12 C13 110.6(8) . .
N3 C12 H12A 109.5 . .
C13 C12 H12A 109.5 . .
N3 C12 H12B 109.5 . .
C13 C12 H12B 109.5 . .
H12A C12 H12B 108.1 . .
C15 C14 C13 113.1(8) . .
C15 C14 H14A 109.0 . .
C13 C14 H14A 109.0 . .
C15 C14 H14B 109.0 . .
C13 C14 H14B 109.0 . .
H14A C14 H14B 107.8 . .
N3 C11 N1 112.4(9) . .
N3 C11 H11 123.8 . .
N1 C11 H11 123.8 . .
C2 O4 Zn1 80.1(7) . 4_646
N2 C10 N1 113.4(9) . .
N2 C10 H10 123.3 . .
N1 C10 H10 123.3 . .
N5 C17 N6 115.3(8) . .
N5 C17 H17 122.3 . .
N6 C17 H17 122.3 . .
O5 C9 C9 105.7(10) . 5_756
O5 C9 H9A 110.6 . .
C9 C9 H9A 110.6 5_756 .
O5 C9 H9B 110.6 . .
C9 C9 H9B 110.6 5_756 .
H9A C9 H9B 108.7 . .
N6 C16 N4 112.9(8) . .
N6 C16 H16 123.5 . .
N4 C16 H16 123.5 . .
N4 C15 C14 112.9(7) . .
N4 C15 H15A 109.0 . .
C14 C15 H15A 109.0 . .
N4 C15 H15B 109.0 . .
C14 C15 H15B 109.0 . .
H15A C15 H15B 107.8 . .

loop_
_geom_bond_atom_site_label_1
_geom_bond_atom_site_label_2
_geom_bond_distance
_geom_bond_site_symmetry_2
Zn1 O1 1.947(5) .
Zn1 N1 2.014(7) .
Zn1 O3 2.017(6) 4_656
Zn1 N6 2.040(7) 2_655
Zn1 O4 2.480(8) 4_656
Zn1 C2 2.573(12) 4_656
C6 C5 1.364(10) .
C6 C7 1.409(10) .
C6 H6 0.9300 .
O5 C7 1.382(9) .
O5 C9 1.438(9) .
N3 C11 1.300(10) .
N3 N2 1.373(10) .
N3 C12 1.473(10) .
C5 C4 1.385(10) .
C5 C1 1.504(11) .
O2 C1 1.209(10) .
O1 C1 1.264(10) .
C7 C8 1.367(11) .
C13 C12 1.497(12) .
C13 C14 1.494(12) .
C13 H13A 0.9700 .
C13 H13B 0.9700 .
O3 C2 1.249(11) .
O3 Zn1 2.017(6) 4_646
N5 C17 1.296(11) .
N5 N4 1.374(9) .
N4 C16 1.322(11) .
N4 C15 1.449(11) .
C4 C3 1.390(10) .
C4 H4 0.9300 .
N6 C16 1.296(10) .
N6 C17 1.392(10) .
N6 Zn1 2.040(7) 2_655
C3 C8 1.382(11) .
C3 C2 1.499(13) .
C8 H8 0.9300 .
N2 C10 1.331(10) .
C2 O4 1.230(11) .
C2 Zn1 2.573(12) 4_646
N1 C11 1.316(9) .
N1 C10 1.369(11) .
C12 H12A 0.9700 .
C12 H12B 0.9700 .
C14 C15 1.499(12) .
C14 H14A 0.9700 .
C14 H14B 0.9700 .
C11 H11 0.9300 .
O4 Zn1 2.480(8) 4_646
C10 H10 0.9300 .
C17 H17 0.9300 .
C9 C9 1.445(16) 5_756
C9 H9A 0.9700 .
C9 H9B 0.9700 .
C16 H16 0.9300 .
C15 H15A 0.9700 .
C15 H15B 0.9700 .

loop_
_geom_torsion_atom_site_label_1
_geom_torsion_atom_site_label_2
_geom_torsion_atom_site_label_3
_geom_torsion_atom_site_label_4
_geom_torsion
_geom_torsion_site_symmetry_1
_geom_torsion_site_symmetry_4
C7 C6 C5 C4 -4.7(12) . .
C7 C6 C5 C1 174.8(7) . .
N1 Zn1 O1 C1 -77.3(6) . .
O3 Zn1 O1 C1 79.4(6) 4_656 .
N6 Zn1 O1 C1 -178.5(6) 2_655 .
O4 Zn1 O1 C1 26.8(8) 4_656 .
C2 Zn1 O1 C1 58.9(7) 4_656 .
Zn1 O1 C1 O2 2.1(11) . .
Zn1 O1 C1 C5 -169.4(5) . .
C6 C5 C1 O2 -158.1(8) . .
C4 C5 C1 O2 21.4(12) . .
C6 C5 C1 O1 13.7(11) . .
C4 C5 C1 O1 -166.9(8) . .
C9 O5 C7 C8 -9.7(13) . .
C9 O5 C7 C6 172.3(8) . .
C5 C6 C7 C8 4.7(13) . .
C5 C6 C7 O5 -177.1(7) . .
C17 N5 N4 C16 1.7(11) . .
C17 N5 N4 C15 -178.3(9) . .
C6 C5 C4 C3 0.5(12) . .
C1 C5 C4 C3 -179.0(7) . .
C5 C4 C3 C8 3.8(12) . .
C5 C4 C3 C2 -176.1(8) . .
O5 C7 C8 C3 -178.3(8) . .
C6 C7 C8 C3 -0.4(13) . .
C4 C3 C8 C7 -3.8(13) . .
C2 C3 C8 C7 176.1(8) . .
C11 N3 N2 C10 2.3(11) . .
C12 N3 N2 C10 177.0(8) . .
Zn1 O3 C2 O4 2.6(12) 4_646 .
Zn1 O3 C2 C3 179.8(7) 4_646 .
C4 C3 C2 O4 -176.7(9) . .
C8 C3 C2 O4 3.4(14) . .
C4 C3 C2 O3 6.1(14) . .
C8 C3 C2 O3 -173.8(8) . .
C4 C3 C2 Zn1 7(4) . 4_646
C8 C3 C2 Zn1 -173(3) . 4_646
O1 Zn1 N1 C11 130.9(8) . .
O3 Zn1 N1 C11 -14.5(10) 4_656 .
N6 Zn1 N1 C11 -126.3(8) 2_655 .
O4 Zn1 N1 C11 -8.5(8) 4_656 .
C2 Zn1 N1 C11 -11.6(9) 4_656 .
O1 Zn1 N1 C10 -56.5(8) . .
O3 Zn1 N1 C10 158.2(7) 4_656 .
N6 Zn1 N1 C10 46.3(8) 2_655 .
O4 Zn1 N1 C10 164.1(8) 4_656 .
C2 Zn1 N1 C10 161.1(7) 4_656 .
C11 N3 C12 C13 108.7(12) . .
N2 N3 C12 C13 -64.6(12) . .
C14 C13 C12 N3 -68.0(11) . .
C12 C13 C14 C15 162.9(8) . .
N2 N3 C11 N1 -0.9(11) . .
C12 N3 C11 N1 -174.8(9) . .
C10 N1 C11 N3 -0.8(11) . .
Zn1 N1 C11 N3 173.0(6) . .
O3 C2 O4 Zn1 -2.1(10) . 4_646
C3 C2 O4 Zn1 -179.2(9) . 4_646
N3 N2 C10 N1 -2.9(12) . .
C11 N1 C10 N2 2.4(11) . .
Zn1 N1 C10 N2 -172.2(7) . .
N4 N5 C17 N6 -1.5(12) . .
C16 N6 C17 N5 0.8(11) . .
Zn1 N6 C17 N5 179.9(6) 2_655 .
C7 O5 C9 C9 -172.0(10) . 5_756
C17 N6 C16 N4 0.5(10) . .
Zn1 N6 C16 N4 -178.7(6) 2_655 .
N5 N4 C16 N6 -1.4(11) . .
C15 N4 C16 N6 178.6(9) . .
C16 N4 C15 C14 113.7(11) . .
N5 N4 C15 C14 -66.3(11) . .
C13 C14 C15 N4 -69.3(10) . .
